data_7203181
loop_
_publ_author_name
'Kuczek, Marian'
'Bryndal, Iwona'
'Lis, Tadeusz'

_publ_section_title
;
 4-Nitrophenyl phosphoric acid and its four different potassium salts:
 a solid state structure and kinetic study
;
_journal_issue 2
_journal_name_full CrystEngComm
_journal_page_first 150
_journal_paper_doi 10.1039/b515789g
_journal_volume 8
_journal_year 2006
_chemical_formula_moiety 'C6 H12 K2 N O10 P'
_chemical_formula_sum 'C6 H12 K2 N O10 P'
_chemical_formula_weight 367.34
_chemical_name_common 'DIPOTASSIUM 4-NITROPHENYL PHOSPHATE TETRAHYDRATE'
_chemical_name_systematic
;
DIPOTASSIUM 4-NITROPHENYL PHOSPHATE TETRAHYDRATE
;
_space_group_IT_number 60
_symmetry_cell_setting orthorhombic
_symmetry_space_group_name_Hall '-P 2n 2ab'
_symmetry_space_group_name_H-M 'P b c n'
_atom_sites_solution_hydrogens difmap
_atom_sites_solution_primary direct
_atom_sites_solution_secondary difmap
_audit_creation_method SHELXL-97
_cell_angle_alpha 90.00
_cell_angle_beta 90.00
_cell_angle_gamma 90.00
_cell_formula_units_Z 8
_cell_length_a 12.529(4)
_cell_length_b 7.131(3)
_cell_length_c 31.914(6)
_cell_measurement_reflns_used 8608
_cell_measurement_temperature 100(2)
_cell_measurement_theta_max 29
_cell_measurement_theta_min 3.29
_cell_volume 2851.3(16)
_computing_cell_refinement 'CrysAlis RED (Oxford Diffraction, Poland Sp. z o.o)'
_computing_data_collection 'CrysAlis CCD (Oxford Diffraction, Poland Sp. z o.o)'
_computing_data_reduction 'CrysAlis RED (Oxford Diffraction, Poland Sp. z o.o)'
_computing_molecular_graphics 'SHELXL-NT V5.1, Bruker AXS 1999'
_computing_publication_material 'SHELXL-97 (Sheldrick, 1997)'
_computing_structure_refinement 'SHELXL-97 (Sheldrick, 1997)'
_computing_structure_solution 'SHELXS-97 (Sheldrick, 1990)'
_diffrn_ambient_temperature 100(2)
_diffrn_measured_fraction_theta_full 0.967
_diffrn_measured_fraction_theta_max 0.967
_diffrn_measurement_device_type 'KUMA KM4CCD \k-geometry diffractometr'
_diffrn_measurement_method \w
_diffrn_radiation_monochromator graphite
_diffrn_radiation_source 'fine-focus sealed tube'
_diffrn_radiation_type MoK\a
_diffrn_radiation_wavelength 0.71073
_diffrn_reflns_av_R_equivalents 0.0783
_diffrn_reflns_av_sigmaI/netI 0.0523
_diffrn_reflns_limit_h_max 16
_diffrn_reflns_limit_h_min -16
_diffrn_reflns_limit_k_max 9
_diffrn_reflns_limit_k_min -7
_diffrn_reflns_limit_l_max 43
_diffrn_reflns_limit_l_min -41
_diffrn_reflns_number 23007
_diffrn_reflns_theta_full 29.00
_diffrn_reflns_theta_max 29.00
_diffrn_reflns_theta_min 3.29
_exptl_absorpt_coefficient_mu 0.822
_exptl_absorpt_correction_T_max 0.957
_exptl_absorpt_correction_T_min 0.764
_exptl_absorpt_correction_type analytical
_exptl_absorpt_process_details
;
XPREP-Brucker Analytical X-ray Systems, 1997
;
_exptl_crystal_colour 'light yellow'
_exptl_crystal_density_diffrn 1.711
_exptl_crystal_density_method 'not measured'
_exptl_crystal_description plate
_exptl_crystal_F_000 1504
_exptl_crystal_size_max 0.40
_exptl_crystal_size_mid 0.15
_exptl_crystal_size_min 0.05
_refine_diff_density_max 0.480
_refine_diff_density_min -0.712
_refine_diff_density_rms 0.091
_refine_ls_extinction_method none
_refine_ls_goodness_of_fit_ref 1.109
_refine_ls_hydrogen_treatment mixed
_refine_ls_matrix_type full
_refine_ls_number_parameters 225
_refine_ls_number_reflns 3667
_refine_ls_number_restraints 0
_refine_ls_restrained_S_all 1.109
_refine_ls_R_factor_all 0.0805
_refine_ls_R_factor_gt 0.0544
_refine_ls_shift/su_max 0.001
_refine_ls_shift/su_mean 0.000
_refine_ls_structure_factor_coef Fsqd
_refine_ls_weighting_details 'calc w=1/[\s^2^(Fo^2^)+(0.0531P)^2^+1.0047P] where P=(Fo^2^+2Fc^2^)/3'
_refine_ls_weighting_scheme calc
_refine_ls_wR_factor_gt 0.1078
_refine_ls_wR_factor_ref 0.1168
_reflns_number_gt 2811
_reflns_number_total 3667
_reflns_threshold_expression >2sigma(I)
_cod_data_source_file b515789g.txt
_cod_data_source_block 5
_cod_depositor_comments
;
The following automatic conversions were performed:
'_symmetry_cell_setting' value 'ORTHORHOMBIC' changed to 'orthorhombic'
according to '/home/saulius/struct/CIF-dictionaries/cif_core.dic'
dictionary named 'cif_core.dic' version 2.4.1 from 2010-06-29.

Automatic conversion script
Id: cif_fix_enum 1527 2010-12-29 10:47:43Z saulius 
;
_cod_database_code 7203181

loop_
_symmetry_equiv_pos_as_xyz
'x, y, z'
'-x+1/2, -y+1/2, z+1/2'
'-x, y, -z+1/2'
'x+1/2, -y+1/2, -z'
'-x, -y, -z'
'x-1/2, y-1/2, -z-1/2'
'x, -y, z-1/2'
'-x-1/2, y-1/2, z'

loop_
_atom_site_label
_atom_site_type_symbol
_atom_site_fract_x
_atom_site_fract_y
_atom_site_fract_z
_atom_site_U_iso_or_equiv
_atom_site_adp_type
_atom_site_occupancy
_atom_site_symmetry_multiplicity
_atom_site_calc_flag
_atom_site_refinement_flags
_atom_site_disorder_assembly
_atom_site_disorder_group
K1 K 0.38225(5) 0.68878(7) 0.291907(17) 0.01635(15) Uani 1 1 d . . .
K2 K 0.74104(5) 0.67451(7) 0.330475(17) 0.01723(15) Uani 1 1 d . . .
P P 0.11329(6) 0.67977(9) 0.32176(2) 0.01371(16) Uani 1 1 d . . .
O1 O 0.21758(15) 0.6882(3) 0.35388(5) 0.0169(4) Uani 1 1 d . . .
O2 O 0.16927(16) 0.6612(2) 0.28010(6) 0.0174(4) Uani 1 1 d . . .
O3 O 0.04978(15) 0.5082(2) 0.33363(6) 0.0182(4) Uani 1 1 d . . .
O4 O 0.05414(15) 0.8632(2) 0.32710(6) 0.0162(4) Uani 1 1 d . . .
C1 C 0.2133(2) 0.7337(3) 0.39531(8) 0.0163(6) Uani 1 1 d . . .
C2 C 0.3113(3) 0.7623(4) 0.41507(10) 0.0242(7) Uani 1 1 d . . .
H2 H 0.370(3) 0.748(5) 0.3975(11) 0.029 Uiso 1 1 d . . .
C3 C 0.3137(3) 0.8142(4) 0.45679(10) 0.0314(8) Uani 1 1 d . . .
H3 H 0.383(3) 0.832(5) 0.4678(12) 0.038 Uiso 1 1 d . . .
C4 C 0.2188(3) 0.8371(4) 0.47811(9) 0.0331(8) Uani 1 1 d . . .
C5 C 0.1216(3) 0.8045(4) 0.45954(9) 0.0307(8) Uani 1 1 d . . .
H5 H 0.060(3) 0.823(5) 0.4752(11) 0.037 Uiso 1 1 d . . .
C6 C 0.1185(3) 0.7508(4) 0.41789(9) 0.0230(6) Uani 1 1 d . . .
H6 H 0.051(3) 0.725(4) 0.4048(10) 0.028 Uiso 1 1 d . . .
N N 0.2205(4) 0.9027(4) 0.52151(9) 0.0478(10) Uani 1 1 d . . .
O5 O 0.3090(3) 0.9265(4) 0.53798(8) 0.0637(9) Uani 1 1 d . . .
O6 O 0.1351(3) 0.9335(4) 0.53929(8) 0.0632(10) Uani 1 1 d . . .
O1W O 0.61649(18) 0.9143(3) 0.28111(7) 0.0193(4) Uani 1 1 d . . .
H11 H 0.570(4) 0.949(6) 0.2987(14) 0.056(13) Uiso 1 1 d . . .
H12 H 0.625(4) 0.987(7) 0.2616(17) 0.082(17) Uiso 1 1 d . . .
O2W O 0.62322(19) 0.4364(3) 0.27737(7) 0.0202(4) Uani 1 1 d . . .
H21 H 0.572(3) 0.407(5) 0.2913(11) 0.029(10) Uiso 1 1 d . . .
H22 H 0.637(3) 0.359(5) 0.2595(12) 0.038(11) Uiso 1 1 d . . .
O3W O 0.8753(2) 0.4123(3) 0.37927(8) 0.0265(5) Uani 1 1 d . . .
H31 H 0.867(3) 0.437(6) 0.4021(14) 0.049(13) Uiso 1 1 d . . .
H32 H 0.937(3) 0.442(5) 0.3702(11) 0.033(10) Uiso 1 1 d . . .
O4W O 0.62470(19) 0.4091(3) 0.37481(7) 0.0219(5) Uani 1 1 d . . .
H41 H 0.621(3) 0.440(5) 0.3956(12) 0.026(10) Uiso 1 1 d . . .
H42 H 0.564(3) 0.403(5) 0.3625(13) 0.045(12) Uiso 1 1 d . . .

loop_
_atom_site_aniso_label
_atom_site_aniso_U_11
_atom_site_aniso_U_22
_atom_site_aniso_U_33
_atom_site_aniso_U_23
_atom_site_aniso_U_13
_atom_site_aniso_U_12
K1 0.0177(3) 0.0144(3) 0.0170(3) -0.0002(2) 0.0005(2) -0.0006(2)
K2 0.0196(3) 0.0121(2) 0.0200(3) -0.0006(2) -0.0007(2) 0.0001(2)
P 0.0146(3) 0.0133(3) 0.0132(3) -0.0010(2) -0.0006(3) -0.0008(3)
O1 0.0158(10) 0.0206(9) 0.0144(9) -0.0021(7) -0.0006(8) 0.0005(8)
O2 0.0175(10) 0.0196(9) 0.0152(9) 0.0002(7) -0.0016(8) 0.0015(8)
O3 0.0191(11) 0.0157(9) 0.0199(9) -0.0010(7) -0.0003(8) -0.0011(8)
O4 0.0168(10) 0.0138(8) 0.0180(9) -0.0001(7) -0.0021(8) 0.0033(7)
C1 0.0245(16) 0.0123(11) 0.0121(11) 0.0003(9) -0.0036(11) -0.0007(10)
C2 0.0314(19) 0.0178(13) 0.0234(15) 0.0027(11) -0.0061(14) -0.0033(12)
C3 0.048(2) 0.0204(14) 0.0262(15) 0.0033(12) -0.0153(16) -0.0103(15)
C4 0.069(3) 0.0133(13) 0.0173(14) -0.0016(11) -0.0070(16) 0.0011(14)
C5 0.054(2) 0.0194(14) 0.0182(14) 0.0018(12) 0.0023(15) 0.0093(15)
C6 0.0318(19) 0.0193(13) 0.0179(13) 0.0008(11) 0.0007(14) 0.0020(12)
N 0.098(3) 0.0234(14) 0.0217(15) -0.0029(11) -0.0145(19) 0.0024(16)
O5 0.110(3) 0.0521(17) 0.0289(14) -0.0088(12) -0.0271(17) -0.0042(18)
O6 0.112(3) 0.0574(18) 0.0203(12) -0.0132(12) 0.0023(16) 0.0219(18)
O1W 0.0240(12) 0.0163(9) 0.0176(10) 0.0023(8) 0.0034(9) 0.0061(8)
O2W 0.0240(13) 0.0193(10) 0.0172(10) -0.0017(8) 0.0028(9) -0.0039(9)
O3W 0.0268(14) 0.0322(12) 0.0205(12) -0.0055(9) 0.0042(10) -0.0093(10)
O4W 0.0197(13) 0.0301(11) 0.0159(11) -0.0052(9) -0.0004(10) -0.0037(9)

loop_
_atom_type_symbol
_atom_type_description
_atom_type_scat_dispersion_real
_atom_type_scat_dispersion_imag
_atom_type_scat_source
C C 0.0033 0.0016 'International Tables Vol C Tables 4.2.6.8 and 6.1.1.4'
H H 0.0000 0.0000 'International Tables Vol C Tables 4.2.6.8 and 6.1.1.4'
N N 0.0061 0.0033 'International Tables Vol C Tables 4.2.6.8 and 6.1.1.4'
O O 0.0106 0.0060 'International Tables Vol C Tables 4.2.6.8 and 6.1.1.4'
P P 0.1023 0.0942 'International Tables Vol C Tables 4.2.6.8 and 6.1.1.4'
K K 0.2009 0.2494 'International Tables Vol C Tables 4.2.6.8 and 6.1.1.4'

loop_
_geom_angle_atom_site_label_1
_geom_angle_atom_site_label_2
_geom_angle_atom_site_label_3
_geom_angle
_geom_angle_site_symmetry_1
_geom_angle_site_symmetry_3
_geom_angle_publ_flag
O4 K1 O2 106.68(6) 8_655 . ?
O4 K1 O3 114.59(6) 8_655 8_665 ?
O2 K1 O3 115.47(6) . 8_665 ?
O4 K1 O1W 146.03(6) 8_655 3_655 ?
O2 K1 O1W 86.10(6) . 3_655 ?
O3 K1 O1W 85.81(6) 8_665 3_655 ?
O4 K1 O2W 77.70(6) 8_655 3_655 ?
O2 K1 O2W 79.76(6) . 3_655 ?
O3 K1 O2W 153.93(7) 8_665 3_655 ?
O1W K1 O2W 73.77(7) 3_655 3_655 ?
O4 K1 O1 85.64(6) 8_655 . ?
O2 K1 O1 51.94(6) . . ?
O3 K1 O1 83.71(6) 8_665 . ?
O1W K1 O1 125.05(6) 3_655 . ?
O2W K1 O1 121.22(6) 3_655 . ?
O4 K1 O1W 101.31(6) 8_655 . ?
O2 K1 O1W 151.88(5) . . ?
O3 K1 O1W 52.30(5) 8_665 . ?
O1W K1 O1W 68.86(7) 3_655 . ?
O2W K1 O1W 104.08(6) 3_655 . ?
O1 K1 O1W 134.52(6) . . ?
O3W K2 O4W 69.90(8) 8_765 8_765 ?
O3W K2 O4W 81.50(7) 8_765 . ?
O4W K2 O4W 118.13(10) 8_765 . ?
O3W K2 O1W 69.10(7) 8_765 . ?
O4W K2 O1W 104.93(7) 8_765 . ?
O4W K2 O1W 114.23(8) . . ?
O3W K2 O2W 116.01(8) 8_765 . ?
O4W K2 O2W 172.93(7) 8_765 . ?
O4W K2 O2W 67.70(7) . . ?
O1W K2 O2W 74.78(7) . . ?
O3W K2 O3W 113.38(10) 8_765 . ?
O4W K2 O3W 76.51(7) 8_765 . ?
O4W K2 O3W 66.39(7) . . ?
O1W K2 O3W 177.50(7) . . ?
O2W K2 O3W 103.52(7) . . ?
O3W K2 O1W 175.68(7) 8_765 8_755 ?
O4W K2 O1W 106.23(7) 8_765 8_755 ?
O4W K2 O1W 99.06(7) . 8_755 ?
O1W K2 O1W 114.29(8) . 8_755 ?
O2W K2 O1W 68.00(7) . 8_755 ?
O3W K2 O1W 63.25(7) . 8_755 ?
O3W K2 O2W 103.61(7) 8_765 8_765 ?
O4W K2 O2W 64.73(7) 8_765 8_765 ?
O4W K2 O2W 174.87(6) . 8_765 ?
O1W K2 O2W 67.86(7) . 8_765 ?
O2W K2 O2W 109.14(9) . 8_765 ?
O3W K2 O2W 111.31(7) . 8_765 ?
O1W K2 O2W 75.88(6) 8_755 8_765 ?
O3 P O2 113.31(11) . . ?
O3 P O4 114.50(11) . . ?
O2 P O4 113.74(10) . . ?
O3 P O1 106.83(10) . . ?
O2 P O1 100.44(11) . . ?
O4 P O1 106.51(10) . . ?
C1 O1 P 125.20(18) . . ?
O1 C1 C6 123.8(3) . . ?
O1 C1 C2 116.0(3) . . ?
C6 C1 C2 120.2(3) . . ?
C3 C2 C1 119.6(3) . . ?
C3 C2 H2 126(2) . . ?
C1 C2 H2 114(2) . . ?
C4 C3 C2 119.2(3) . . ?
C4 C3 H3 127(2) . . ?
C2 C3 H3 114(2) . . ?
C5 C4 C3 122.1(3) . . ?
C5 C4 N 118.4(3) . . ?
C3 C4 N 119.5(3) . . ?
C4 C5 C6 119.1(3) . . ?
C4 C5 H5 119(2) . . ?
C6 C5 H5 122(2) . . ?
C5 C6 C1 119.8(3) . . ?
C5 C6 H6 120(2) . . ?
C1 C6 H6 121(2) . . ?
O6 N O5 123.9(3) . . ?
O6 N C4 118.7(4) . . ?
O5 N C4 117.4(4) . . ?
K2 O1W K1 96.49(6) . 3_655 ?
K2 O1W K2 75.65(6) . 8_765 ?
K1 O1W K2 140.84(9) 3_655 8_765 ?
K2 O1W K1 97.85(7) . . ?
K1 O1W K1 79.49(5) 3_655 . ?
K2 O1W K1 139.14(8) 8_765 . ?
H11 O1W H12 114(4) . . ?
K2 O2W K1 95.67(7) . 3_655 ?
K2 O2W K2 75.04(6) . 8_755 ?
K1 O2W K2 146.40(9) 3_655 8_755 ?
H21 O2W H22 112(4) . . ?
K2 O3W K2 77.77(7) 8_755 . ?
H31 O3W H32 113(4) . . ?
K2 O4W K2 80.33(6) 8_755 . ?
H41 O4W H42 113(4) . . ?

loop_
_geom_bond_atom_site_label_1
_geom_bond_atom_site_label_2
_geom_bond_distance
_geom_bond_site_symmetry_2
_geom_bond_publ_flag
K1 O4 2.699(2) 8_655 ?
K1 O2 2.702(2) . ?
K1 O3 2.773(2) 8_665 ?
K1 O1W 2.831(2) 3_655 ?
K1 O2W 2.852(2) 3_655 ?
K1 O1 2.858(2) . ?
K1 O1W 3.364(3) . ?
K2 O3W 2.725(2) 8_765 ?
K2 O4W 2.762(2) 8_765 ?
K2 O4W 2.776(2) . ?
K2 O1W 2.800(2) . ?
K2 O2W 2.817(2) . ?
K2 O3W 2.958(3) . ?
K2 O1W 3.018(2) 8_755 ?
K2 O2W 3.042(2) 8_765 ?
P O3 1.508(2) . ?
P O2 1.509(2) . ?
P O4 1.5133(19) . ?
P O1 1.662(2) . ?
O1 C1 1.362(3) . ?
C1 C6 1.395(4) . ?
C1 C2 1.395(4) . ?
C2 C3 1.382(4) . ?
C2 H2 0.93(4) . ?
C3 C4 1.380(5) . ?
C3 H3 0.95(4) . ?
C4 C5 1.374(5) . ?
C4 N 1.462(4) . ?
C5 C6 1.384(4) . ?
C5 H5 0.93(4) . ?
C6 H6 0.96(4) . ?
N O6 1.232(5) . ?
N O5 1.239(5) . ?
O1W H11 0.85(4) . ?
O1W H12 0.82(5) . ?
O2W H21 0.81(4) . ?
O2W H22 0.81(4) . ?
O3W H31 0.76(4) . ?
O3W H32 0.85(4) . ?
O4W H41 0.70(4) . ?
O4W H42 0.86(4) . ?

loop_
_geom_hbond_atom_site_label_D
_geom_hbond_atom_site_label_H
_geom_hbond_atom_site_label_A
_geom_hbond_distance_DH
_geom_hbond_distance_HA
_geom_hbond_distance_DA
_geom_hbond_angle_DHA
_geom_hbond_site_symmetry_A
O1W H11 O3 0.85(4) 1.91(5) 2.756(3) 172(4) 8_665
O1W H12 O2 0.82(5) 1.90(5) 2.712(3) 170(5) 6_666
O2W H21 O4 0.81(4) 1.98(4) 2.780(3) 174(4) 8_655
O2W H22 O2 0.81(4) 1.93(4) 2.747(3) 176(4) 6_656
O3W H31 O5 0.76(4) 2.26(4) 2.998(4) 163(4) 4_566
O3W H32 O3 0.85(4) 1.89(4) 2.714(3) 161(3) 1_655
O4W H41 O6 0.70(4) 2.27(4) 2.965(3) 171(4) 4_566
O4W H42 O4 0.86(4) 1.88(4) 2.729(3) 168(4) 8_655
C5 H5 O6 0.93(4) 2.39(4) 2.712(4) 100(3) .

loop_
_geom_torsion_atom_site_label_1
_geom_torsion_atom_site_label_2
_geom_torsion_atom_site_label_3
_geom_torsion_atom_site_label_4
_geom_torsion
_geom_torsion_site_symmetry_1
_geom_torsion_site_symmetry_2
_geom_torsion_site_symmetry_3
_geom_torsion_site_symmetry_4
_geom_torsion_publ_flag
O2 P O1 C1 169.32(19) . . . . ?
O3 P O1 C1 -72.3(2) . . . . ?
O4 P O1 C1 50.5(2) . . . . ?
P O1 C1 C2 -169.97(18) . . . . ?
P O1 C1 C6 10.5(3) . . . . ?
O1 C1 C2 C3 178.1(2) . . . . ?
O1 C1 C6 C5 -177.6(2) . . . . ?
N C4 C3 C2 -176.4(3) . . . . ?
N C4 C5 C6 177.0(3) . . . . ?
C3 C4 N O5 -3.4(4) . . . . ?
C5 C4 N O5 178.2(3) . . . . ?
C3 C4 N O6 175.6(3) . . . . ?
C5 C4 N O6 -2.9(4) . . . . ?
C6 C1 C2 C3 -2.3(4) . . . . ?
C1 C2 C3 C4 -0.1(4) . . . . ?
C2 C3 C4 C5 2.0(4) . . . . ?
C3 C4 C5 C6 -1.4(4) . . . . ?
